data_2014801
loop_
_publ_author_name
'Faust, R\"udiger'
'Bruhn, Clemens'
'Rossi, Sara'

_publ_section_title
;
 A diaryl-terminated hexa-1,5-diyne-3,4-dione
;
_journal_issue 4
_journal_name_full 'Acta Crystallographica Section C'
_journal_page_first o253
_journal_page_last o255
_journal_paper_doi 10.1107/S0108270105006426
_journal_volume 61
_journal_year 2005
_chemical_formula_iupac 'C30 H34 O2'
_chemical_formula_moiety 'C30 H34 O2'
_chemical_formula_sum 'C30 H34 O2'
_chemical_formula_weight 426.57
_chemical_melting_point 437
_chemical_name_systematic
;
bis(4-tert-butyl-2,6-dimethylphenyl)hexa-1,5-diyne-3,4-dione
;
_space_group_IT_number 2
_symmetry_cell_setting triclinic
_symmetry_space_group_name_Hall '-P 1'
_symmetry_space_group_name_H-M 'P -1'
_atom_sites_solution_hydrogens geom
_atom_sites_solution_primary direct
_atom_sites_solution_secondary difmap
_audit_creation_method SHELXL97
_cell_angle_alpha 93.289(9)
_cell_angle_beta 105.303(9)
_cell_angle_gamma 93.674(10)
_cell_formula_units_Z 2
_cell_length_a 9.3933(11)
_cell_length_b 11.4531(14)
_cell_length_c 11.9823(13)
_cell_measurement_reflns_used 11904
_cell_measurement_temperature 213(2)
_cell_measurement_theta_max 25.56
_cell_measurement_theta_min 1.79
_cell_volume 1237.1(3)
_computing_cell_refinement X-AREA
_computing_data_collection 'X-AREA (Stoe, 2004)'
_computing_data_reduction X-AREA
_computing_molecular_graphics 'ORTEP3 (Farrugia, 1997)'
_computing_publication_material 'Please provide missing details'
_computing_structure_refinement 'SHELXL97 (Sheldrick, 1997)'
_computing_structure_solution 'SHELXS97 (Sheldrick, 1997)'
_diffrn_ambient_temperature 213(2)
_diffrn_detector_area_resol_mean 6.67
_diffrn_measured_fraction_theta_full 0.986
_diffrn_measured_fraction_theta_max 0.986
_diffrn_measurement_device 'two-circle goniometer'
_diffrn_measurement_device_type 'Stoe IPDS 2'
_diffrn_measurement_method rotation
_diffrn_radiation_monochromator 'plane graphite'
_diffrn_radiation_type 'Mo K\a'
_diffrn_radiation_wavelength 0.71073
_diffrn_reflns_av_R_equivalents 0.0547
_diffrn_reflns_av_sigmaI/netI 0.0428
_diffrn_reflns_limit_h_max 11
_diffrn_reflns_limit_h_min -11
_diffrn_reflns_limit_k_max 13
_diffrn_reflns_limit_k_min -13
_diffrn_reflns_limit_l_max 14
_diffrn_reflns_limit_l_min -13
_diffrn_reflns_number 15963
_diffrn_reflns_theta_full 25.00
_diffrn_reflns_theta_max 25.00
_diffrn_reflns_theta_min 1.79
_exptl_absorpt_coefficient_mu 0.070
_exptl_absorpt_correction_T_max 0.9908
_exptl_absorpt_correction_T_min 0.9742
_exptl_absorpt_correction_type integration
_exptl_absorpt_process_details 'X-RED (Stoe, 2004)'
_exptl_crystal_colour yellow
_exptl_crystal_density_diffrn 1.145
_exptl_crystal_density_meas ?
_exptl_crystal_density_method 'not measured'
_exptl_crystal_description block
_exptl_crystal_F_000 460
_exptl_crystal_size_max 0.58
_exptl_crystal_size_mid 0.32
_exptl_crystal_size_min 0.31
_refine_diff_density_max 0.184
_refine_diff_density_min -0.202
_refine_ls_extinction_coef 0.023(4)
_refine_ls_extinction_expression Fc^*^=kFc[1+0.001xFc^2^\l^3^/sin(2\q)]^-1/4^
_refine_ls_extinction_method 'SHELXL97 (Sheldrick, 1997)'
_refine_ls_goodness_of_fit_ref 0.999
_refine_ls_hydrogen_treatment constr
_refine_ls_matrix_type full
_refine_ls_number_parameters 300
_refine_ls_number_reflns 4296
_refine_ls_number_restraints 0
_refine_ls_restrained_S_all 0.999
_refine_ls_R_factor_all 0.0552
_refine_ls_R_factor_gt 0.0386
_refine_ls_shift/su_max 0.000
_refine_ls_shift/su_mean 0.000
_refine_ls_structure_factor_coef Fsqd
_refine_ls_weighting_details 'calc w = 1/[\s^2^(Fo^2^)+(0.0663P)^2^] where P=(Fo^2^+2Fc^2^)/3'
_refine_ls_weighting_scheme calc
_refine_ls_wR_factor_gt 0.1019
_refine_ls_wR_factor_ref 0.1073
_reflns_number_gt 3130
_reflns_number_total 4296
_reflns_threshold_expression I>2\s(I)
_cod_data_source_file fg1824.cif
_cod_data_source_block I
_cod_depositor_comments
;
The following automatic conversions were performed:

'_exptl_crystal_density_meas' value 'not measured' was changed to '?'
- the value is perceived as not measured.

Automatic conversion script
Id: cif_fix_values 3008 2015-01-20 13:52:24Z robertas 
;
_cod_database_code 2014801
_cod_database_fobs_code 2014801

loop_
_symmetry_equiv_pos_as_xyz
'x, y, z'
'-x, -y, -z'

loop_
_atom_site_label
_atom_site_fract_x
_atom_site_fract_y
_atom_site_fract_z
_atom_site_U_iso_or_equiv
_atom_site_adp_type
_atom_site_calc_flag
_atom_site_refinement_flags
_atom_site_occupancy
_atom_site_disorder_assembly
_atom_site_disorder_group
_atom_site_type_symbol
C1 1.01527(16) 0.29304(13) 0.97660(14) 0.0385(4) Uani d . 1 . . C
C2 0.92104(17) 0.35511(13) 0.93211(15) 0.0417(4) Uani d . 1 . . C
C3 0.79814(16) 0.42133(13) 0.88130(14) 0.0395(4) Uani d . 1 . . C
C4 0.82169(16) 0.50726(13) 0.79288(14) 0.0381(4) Uani d . 1 . . C
C5 0.69143(16) 0.56197(13) 0.73571(15) 0.0408(4) Uani d . 1 . . C
C6 0.57402(16) 0.59718(12) 0.68861(14) 0.0380(4) Uani d . 1 . . C
C7 1.12465(15) 0.21929(12) 1.03434(13) 0.0341(3) Uani d . 1 . . C
C8 1.26782(16) 0.22913(12) 1.01846(13) 0.0342(3) Uani d . 1 . . C
C9 1.37194(15) 0.15815(12) 1.07939(13) 0.0337(3) Uani d . 1 . . C
H9 1.4682 0.1644 1.0697 0.040 Uiso calc R 1 . . H
C10 1.33885(15) 0.07865(12) 1.15380(13) 0.0324(3) Uani d . 1 . . C
C11 1.19492(15) 0.07044(13) 1.16644(13) 0.0363(3) Uani d . 1 . . C
H11 1.1707 0.0166 1.2162 0.044 Uiso calc R 1 . . H
C12 1.08671(15) 0.13850(13) 1.10840(13) 0.0363(3) Uani d . 1 . . C
C13 1.30931(17) 0.31482(14) 0.93975(15) 0.0440(4) Uani d . 1 . . C
H13A 1.3261 0.3932 0.9785 0.053 Uiso calc R 1 . . H
H13B 1.2296 0.3132 0.8690 0.053 Uiso calc R 1 . . H
H13C 1.3990 0.2934 0.9209 0.053 Uiso calc R 1 . . H
C14 1.45266(15) -0.00149(12) 1.21979(13) 0.0349(3) Uani d . 1 . . C
C15 1.60622(16) 0.02569(14) 1.20256(16) 0.0463(4) Uani d . 1 . . C
H15A 1.6401 0.1069 1.2289 0.056 Uiso calc R 1 . . H
H15B 1.6016 0.0128 1.1209 0.056 Uiso calc R 1 . . H
H15C 1.6747 -0.0253 1.2469 0.056 Uiso calc R 1 . . H
C16 1.39901(17) -0.12889(13) 1.17445(15) 0.0415(4) Uani d . 1 . . C
H16A 1.3888 -0.1380 1.0917 0.050 Uiso calc R 1 . . H
H16B 1.3039 -0.1486 1.1891 0.050 Uiso calc R 1 . . H
H16C 1.4704 -0.1807 1.2139 0.050 Uiso calc R 1 . . H
C17 1.46431(18) 0.01323(14) 1.34964(14) 0.0452(4) Uani d . 1 . . C
H17A 1.3680 -0.0062 1.3622 0.054 Uiso calc R 1 . . H
H17B 1.4979 0.0939 1.3786 0.054 Uiso calc R 1 . . H
H17C 1.5345 -0.0387 1.3905 0.054 Uiso calc R 1 . . H
C18 0.93255(17) 0.12525(16) 1.12358(16) 0.0476(4) Uani d . 1 . . C
H18A 0.8639 0.0932 1.0512 0.057 Uiso calc R 1 . . H
H18B 0.9041 0.2014 1.1455 0.057 Uiso calc R 1 . . H
H18C 0.9303 0.0727 1.1839 0.057 Uiso calc R 1 . . H
C19 0.43427(15) 0.63724(11) 0.63012(14) 0.0347(3) Uani d . 1 . . C
C20 0.31617(15) 0.63061(12) 0.68204(13) 0.0349(3) Uani d . 1 . . C
C21 0.18203(15) 0.66959(12) 0.62232(13) 0.0341(3) Uani d . 1 . . C
H21 0.1023 0.6649 0.6560 0.041 Uiso calc R 1 . . H
C22 0.16117(14) 0.71543(11) 0.51427(13) 0.0315(3) Uani d . 1 . . C
C23 0.27989(15) 0.71885(12) 0.46446(14) 0.0341(3) Uani d . 1 . . C
H23 0.2672 0.7479 0.3910 0.041 Uiso calc R 1 . . H
C24 0.41663(15) 0.68043(12) 0.52039(14) 0.0355(3) Uani d . 1 . . C
C25 0.33359(17) 0.58291(14) 0.79879(15) 0.0460(4) Uani d . 1 . . C
H25A 0.3879 0.6417 0.8591 0.055 Uiso calc R 1 . . H
H25B 0.3875 0.5131 0.8026 0.055 Uiso calc R 1 . . H
H25C 0.2366 0.5631 0.8100 0.055 Uiso calc R 1 . . H
C26 0.00963(15) 0.75651(12) 0.45258(13) 0.0343(3) Uani d . 1 . . C
C27 -0.09986(16) 0.64772(14) 0.41172(15) 0.0440(4) Uani d . 1 . . C
H27C -0.1957 0.6716 0.3706 0.053 Uiso calc R 1 . . H
H27B -0.1094 0.6068 0.4784 0.053 Uiso calc R 1 . . H
H27A -0.0637 0.5959 0.3603 0.053 Uiso calc R 1 . . H
C28 -0.04462(17) 0.83650(14) 0.53718(15) 0.0431(4) Uani d . 1 . . C
H28A 0.0300 0.9007 0.5697 0.052 Uiso calc R 1 . . H
H28B -0.0623 0.7917 0.5992 0.052 Uiso calc R 1 . . H
H28C -0.1359 0.8677 0.4961 0.052 Uiso calc R 1 . . H
C29 0.01637(17) 0.82469(15) 0.34774(15) 0.0452(4) Uani d . 1 . . C
H29A 0.0442 0.7738 0.2908 0.054 Uiso calc R 1 . . H
H29B 0.0892 0.8915 0.3725 0.054 Uiso calc R 1 . . H
H29C -0.0800 0.8520 0.3135 0.054 Uiso calc R 1 . . H
C30 0.54216(16) 0.68559(14) 0.46463(16) 0.0437(4) Uani d . 1 . . C
H30A 0.5831 0.6099 0.4659 0.052 Uiso calc R 1 . . H
H30B 0.6185 0.7450 0.5070 0.052 Uiso calc R 1 . . H
H30C 0.5061 0.7052 0.3849 0.052 Uiso calc R 1 . . H
O1 0.68026(12) 0.41040(10) 0.90492(11) 0.0527(3) Uani d . 1 . . O
O2 0.94217(11) 0.52403(10) 0.77459(11) 0.0493(3) Uani d . 1 . . O

loop_
_atom_site_aniso_label
_atom_site_aniso_U_11
_atom_site_aniso_U_22
_atom_site_aniso_U_33
_atom_site_aniso_U_12
_atom_site_aniso_U_13
_atom_site_aniso_U_23
C1 0.0407(8) 0.0387(8) 0.0337(9) 0.0092(6) 0.0046(6) 0.0010(6)
C2 0.0416(8) 0.0408(8) 0.0409(10) 0.0111(7) 0.0059(7) 0.0034(7)
C3 0.0363(8) 0.0385(8) 0.0417(10) 0.0094(6) 0.0059(7) 0.0017(7)
C4 0.0350(8) 0.0395(8) 0.0377(9) 0.0099(6) 0.0054(6) -0.0001(7)
C5 0.0374(8) 0.0398(8) 0.0439(10) 0.0088(6) 0.0067(7) 0.0061(7)
C6 0.0368(8) 0.0317(7) 0.0434(10) 0.0045(6) 0.0061(7) 0.0051(6)
C7 0.0369(8) 0.0344(7) 0.0291(8) 0.0100(6) 0.0038(6) 0.0016(6)
C8 0.0392(8) 0.0319(7) 0.0307(9) 0.0060(6) 0.0071(6) 0.0032(6)
C9 0.0326(7) 0.0341(7) 0.0346(9) 0.0059(6) 0.0087(6) 0.0042(6)
C10 0.0352(7) 0.0317(7) 0.0294(8) 0.0055(6) 0.0062(6) 0.0027(6)
C11 0.0379(8) 0.0403(8) 0.0324(9) 0.0067(6) 0.0100(6) 0.0099(6)
C12 0.0358(7) 0.0411(8) 0.0316(9) 0.0080(6) 0.0078(6) 0.0013(6)
C13 0.0461(9) 0.0431(8) 0.0442(10) 0.0095(7) 0.0111(7) 0.0146(7)
C14 0.0361(7) 0.0342(7) 0.0330(9) 0.0077(6) 0.0047(6) 0.0073(6)
C15 0.0366(8) 0.0469(9) 0.0538(11) 0.0123(7) 0.0053(7) 0.0125(8)
C16 0.0456(9) 0.0367(8) 0.0406(10) 0.0105(6) 0.0062(7) 0.0061(7)
C17 0.0517(9) 0.0440(9) 0.0357(10) 0.0126(7) 0.0021(7) 0.0064(7)
C18 0.0379(8) 0.0639(10) 0.0440(11) 0.0125(7) 0.0132(7) 0.0095(8)
C19 0.0316(7) 0.0275(7) 0.0423(10) 0.0049(5) 0.0038(6) 0.0063(6)
C20 0.0355(7) 0.0283(7) 0.0379(9) 0.0011(5) 0.0042(6) 0.0063(6)
C21 0.0322(7) 0.0316(7) 0.0388(9) 0.0024(6) 0.0097(6) 0.0052(6)
C22 0.0302(7) 0.0267(7) 0.0355(9) 0.0038(5) 0.0049(6) 0.0031(6)
C23 0.0331(7) 0.0324(7) 0.0374(9) 0.0061(5) 0.0083(6) 0.0082(6)
C24 0.0321(7) 0.0288(7) 0.0451(10) 0.0050(5) 0.0082(6) 0.0058(6)
C25 0.0428(8) 0.0478(9) 0.0441(10) 0.0022(7) 0.0039(7) 0.0163(7)
C26 0.0299(7) 0.0362(7) 0.0362(9) 0.0089(6) 0.0061(6) 0.0045(6)
C27 0.0313(7) 0.0472(9) 0.0507(11) 0.0058(6) 0.0066(7) -0.0017(7)
C28 0.0414(8) 0.0432(8) 0.0454(10) 0.0149(6) 0.0104(7) 0.0035(7)
C29 0.0386(8) 0.0543(9) 0.0434(10) 0.0170(7) 0.0072(7) 0.0134(8)
C30 0.0350(8) 0.0454(9) 0.0539(11) 0.0107(6) 0.0141(7) 0.0116(7)
O1 0.0446(7) 0.0519(7) 0.0672(9) 0.0154(5) 0.0197(6) 0.0176(6)
O2 0.0372(6) 0.0623(7) 0.0520(8) 0.0146(5) 0.0139(5) 0.0126(6)

loop_
_atom_type_symbol
_atom_type_description
_atom_type_scat_dispersion_real
_atom_type_scat_dispersion_imag
_atom_type_scat_source
C C 0.0033 0.0016 'International Tables Vol C Tables 4.2.6.8 and 6.1.1.4'
H H 0.0000 0.0000 'International Tables Vol C Tables 4.2.6.8 and 6.1.1.4'
O O 0.0106 0.0060 'International Tables Vol C Tables 4.2.6.8 and 6.1.1.4'

loop_
_geom_angle_atom_site_label_1
_geom_angle_atom_site_label_2
_geom_angle_atom_site_label_3
_geom_angle
_geom_angle_publ_flag
C2 C1 C7 177.24(17) ?
C1 C2 C3 174.50(17) y
O1 C3 C2 122.82(15) ?
O1 C3 C4 120.52(13) ?
C2 C3 C4 116.65(13) y
O2 C4 C5 124.80(15) ?
O2 C4 C3 120.69(13) ?
C5 C4 C3 114.51(13) y
C6 C5 C4 173.22(16) y
C5 C6 C19 178.60(18) ?
C8 C7 C12 120.92(12) ?
C8 C7 C1 120.21(13) ?
C12 C7 C1 118.86(13) ?
C9 C8 C7 118.14(13) ?
C9 C8 C13 120.52(13) ?
C7 C8 C13 121.34(12) ?
C10 C9 C8 122.45(13) ?
C10 C9 H9 118.8 ?
C8 C9 H9 118.8 ?
C9 C10 C11 117.78(12) ?
C9 C10 C14 122.69(12) ?
C11 C10 C14 119.52(12) ?
C12 C11 C10 122.49(13) ?
C12 C11 H11 118.8 ?
C10 C11 H11 118.8 ?
C11 C12 C7 118.21(13) ?
C11 C12 C18 120.53(14) ?
C7 C12 C18 121.27(13) ?
C8 C13 H13A 109.5 ?
C8 C13 H13B 109.5 ?
H13A C13 H13B 109.5 ?
C8 C13 H13C 109.5 ?
H13A C13 H13C 109.5 ?
H13B C13 H13C 109.5 ?
C15 C14 C17 108.51(13) ?
C15 C14 C16 108.77(13) ?
C17 C14 C16 109.25(13) ?
C15 C14 C10 112.22(12) ?
C17 C14 C10 109.84(12) ?
C16 C14 C10 108.20(12) ?
C14 C15 H15A 109.5 ?
C14 C15 H15B 109.5 ?
H15A C15 H15B 109.5 ?
C14 C15 H15C 109.5 ?
H15A C15 H15C 109.5 ?
H15B C15 H15C 109.5 ?
C14 C16 H16A 109.5 ?
C14 C16 H16B 109.5 ?
H16A C16 H16B 109.5 ?
C14 C16 H16C 109.5 ?
H16A C16 H16C 109.5 ?
H16B C16 H16C 109.5 ?
C14 C17 H17A 109.5 ?
C14 C17 H17B 109.5 ?
H17A C17 H17B 109.5 ?
C14 C17 H17C 109.5 ?
H17A C17 H17C 109.5 ?
H17B C17 H17C 109.5 ?
C12 C18 H18A 109.5 ?
C12 C18 H18B 109.5 ?
H18A C18 H18B 109.5 ?
C12 C18 H18C 109.5 ?
H18A C18 H18C 109.5 ?
H18B C18 H18C 109.5 ?
C24 C19 C20 121.01(12) ?
C24 C19 C6 119.18(13) ?
C20 C19 C6 119.80(14) ?
C21 C20 C19 118.13(14) ?
C21 C20 C25 120.55(14) ?
C19 C20 C25 121.32(13) ?
C20 C21 C22 122.53(13) ?
C20 C21 H21 118.7 ?
C22 C21 H21 118.7 ?
C21 C22 C23 117.80(12) ?
C21 C22 C26 119.89(12) ?
C23 C22 C26 122.29(13) ?
C24 C23 C22 122.01(14) ?
C24 C23 H23 119.0 ?
C22 C23 H23 119.0 ?
C23 C24 C19 118.50(13) ?
C23 C24 C30 120.69(14) ?
C19 C24 C30 120.81(13) ?
C20 C25 H25A 109.5 ?
C20 C25 H25B 109.5 ?
H25A C25 H25B 109.5 ?
C20 C25 H25C 109.5 ?
H25A C25 H25C 109.5 ?
H25B C25 H25C 109.5 ?
C29 C26 C27 109.10(13) ?
C29 C26 C28 108.23(12) ?
C27 C26 C28 109.55(12) ?
C29 C26 C22 112.03(12) ?
C27 C26 C22 108.11(11) ?
C28 C26 C22 109.80(12) ?
C26 C27 H27C 109.5 ?
C26 C27 H27B 109.5 ?
H27C C27 H27B 109.5 ?
C26 C27 H27A 109.5 ?
H27C C27 H27A 109.5 ?
H27B C27 H27A 109.5 ?
C26 C28 H28A 109.5 ?
C26 C28 H28B 109.5 ?
H28A C28 H28B 109.5 ?
C26 C28 H28C 109.5 ?
H28A C28 H28C 109.5 ?
H28B C28 H28C 109.5 ?
C26 C29 H29A 109.5 ?
C26 C29 H29B 109.5 ?
H29A C29 H29B 109.5 ?
C26 C29 H29C 109.5 ?
H29A C29 H29C 109.5 ?
H29B C29 H29C 109.5 ?
C24 C30 H30A 109.5 ?
C24 C30 H30B 109.5 ?
H30A C30 H30B 109.5 ?
C24 C30 H30C 109.5 ?
H30A C30 H30C 109.5 ?
H30B C30 H30C 109.5 ?

loop_
_geom_bond_atom_site_label_1
_geom_bond_atom_site_label_2
_geom_bond_site_symmetry_2
_geom_bond_distance
_geom_bond_publ_flag
C1 C2 . 1.203(2) y
C1 C7 . 1.4321(19) y
C2 C3 . 1.440(2) y
C3 O1 . 1.2139(18) y
C3 C4 . 1.535(2) y
C4 O2 . 1.2139(18) y
C4 C5 . 1.437(2) y
C5 C6 . 1.205(2) y
C6 C19 . 1.4330(19) y
C7 C8 . 1.406(2) ?
C7 C12 . 1.410(2) ?
C8 C9 . 1.3941(19) ?
C8 C13 . 1.502(2) y
C9 C10 . 1.387(2) ?
C9 H9 . 0.94 ?
C10 C11 . 1.397(2) ?
C10 C14 . 1.5406(18) ?
C11 C12 . 1.384(2) y
C11 H11 . 0.94 ?
C12 C18 . 1.506(2) ?
C13 H13A . 0.97 ?
C13 H13B . 0.97 ?
C13 H13C . 0.97 ?
C14 C15 . 1.526(2) ?
C14 C17 . 1.529(2) ?
C14 C16 . 1.532(2) ?
C15 H15A . 0.97 ?
C15 H15B . 0.97 ?
C15 H15C . 0.97 ?
C16 H16A . 0.97 ?
C16 H16B . 0.97 ?
C16 H16C . 0.97 ?
C17 H17A . 0.97 ?
C17 H17B . 0.97 ?
C17 H17C . 0.97 ?
C18 H18A . 0.97 ?
C18 H18B . 0.97 ?
C18 H18C . 0.97 ?
C19 C24 . 1.404(2) ?
C19 C20 . 1.408(2) ?
C20 C21 . 1.390(2) ?
C20 C25 . 1.504(2) ?
C21 C22 . 1.395(2) ?
C21 H21 . 0.94 ?
C22 C23 . 1.396(2) ?
C22 C26 . 1.5376(18) ?
C23 C24 . 1.3945(19) ?
C23 H23 . 0.94 ?
C24 C30 . 1.501(2) ?
C25 H25A . 0.97 ?
C25 H25B . 0.97 ?
C25 H25C . 0.97 ?
C26 C29 . 1.530(2) ?
C26 C27 . 1.533(2) ?
C26 C28 . 1.534(2) ?
C27 H27C . 0.97 ?
C27 H27B . 0.97 ?
C27 H27A . 0.97 ?
C28 H28A . 0.97 ?
C28 H28B . 0.97 ?
C28 H28C . 0.97 ?
C29 H29A . 0.97 ?
C29 H29B . 0.97 ?
C29 H29C . 0.97 ?
C30 H30A . 0.97 ?
C30 H30B . 0.97 ?
C30 H30C . 0.97 ?

loop_
_geom_hbond_atom_site_label_D
_geom_hbond_atom_site_label_H
_geom_hbond_atom_site_label_A
_geom_hbond_site_symmetry_A
_geom_hbond_distance_DH
_geom_hbond_distance_HA
_geom_hbond_distance_DA
_geom_hbond_angle_DHA
_geom_hbond_publ_flag
C13 H13A O1 2_767 0.97 2.59 3.545(2) 168 y
C27 H27A O2 2_666 0.97 2.59 3.558(2) 173 y

loop_
_geom_torsion_atom_site_label_1
_geom_torsion_atom_site_label_2
_geom_torsion_atom_site_label_3
_geom_torsion_atom_site_label_4
_geom_torsion
_geom_torsion_publ_flag
O1 C3 C4 O2 175.22(15) y
C2 C3 C4 O2 -5.5(2) ?
O1 C3 C4 C5 -5.5(2) ?
C2 C3 C4 C5 173.76(14) ?
C12 C7 C8 C9 -1.0(2) ?
C1 C7 C8 C9 177.96(14) ?
C12 C7 C8 C13 179.96(15) ?
C1 C7 C8 C13 -1.1(2) ?
C7 C8 C9 C10 0.3(2) ?
C13 C8 C9 C10 179.38(14) ?
C8 C9 C10 C11 0.3(2) ?
C8 C9 C10 C14 178.94(14) ?
C9 C10 C11 C12 -0.3(2) ?
C14 C10 C11 C12 -179.02(14) ?
C10 C11 C12 C7 -0.3(2) ?
C10 C11 C12 C18 179.14(14) ?
C8 C7 C12 C11 1.0(2) ?
C1 C7 C12 C11 -177.99(14) ?
C8 C7 C12 C18 -178.45(14) ?
C1 C7 C12 C18 2.6(2) ?
C9 C10 C14 C15 5.5(2) ?
C11 C10 C14 C15 -175.86(14) ?
C9 C10 C14 C17 126.34(15) ?
C11 C10 C14 C17 -55.05(18) ?
C9 C10 C14 C16 -114.48(15) ?
C11 C10 C14 C16 64.13(18) ?
C24 C19 C20 C21 -0.9(2) ?
C6 C19 C20 C21 -179.58(13) ?
C24 C19 C20 C25 179.14(14) ?
C6 C19 C20 C25 0.5(2) ?
C19 C20 C21 C22 -0.5(2) ?
C25 C20 C21 C22 179.44(14) ?
C20 C21 C22 C23 1.6(2) ?
C20 C21 C22 C26 179.73(13) ?
C21 C22 C23 C24 -1.3(2) ?
C26 C22 C23 C24 -179.38(13) ?
C22 C23 C24 C19 -0.1(2) ?
C22 C23 C24 C30 -179.83(14) ?
C20 C19 C24 C23 1.2(2) ?
C6 C19 C24 C23 179.86(13) ?
C20 C19 C24 C30 -179.05(13) ?
C6 C19 C24 C30 -0.4(2) ?
C21 C22 C26 C29 169.16(13) ?
C23 C22 C26 C29 -12.79(19) ?
C21 C22 C26 C27 -70.59(17) ?
C23 C22 C26 C27 107.46(15) ?
C21 C22 C26 C28 48.87(17) ?
C23 C22 C26 C28 -133.07(14) ?

loop_
_cod_related_entry_id
_cod_related_entry_database
_cod_related_entry_code
1 ChemSpider 21133914
